data_2225329
loop_
_publ_author_name
'Liu, Ji-Yong'
'Xu, Wei'

_publ_section_title
Poly[tetrakis[\m~2~-1,3-bis(4-pyridyl)propane-\k^2^<i>N</i>:<i>N</i>']dichloridobis(phenylacetato)dimanganese(II)]
_journal_coeditor_code NG2721
_journal_issue 3
_journal_name_full 'Acta Crystallographica Section E'
_journal_page_first m246
_journal_paper_doi 10.1107/S1600536810003466
_journal_volume 66
_journal_year 2010
_chemical_formula_iupac '[Mn2 (C8 H7 O2)2 Cl2 (C13 H14 N2)4]'
_chemical_formula_moiety 'C68 H70 Cl2 Mn2 N8 O4'
_chemical_formula_sum 'C68 H70 Cl2 Mn2 N8 O4'
_chemical_formula_weight 1244.10
_chemical_name_systematic
;
Poly[tetrakis[\m~2~-1,3-bis(4-pyridyl)propane-
\k^2^<i>N</i>:<i>N</i>']dichloridobis(phenylacetato)dimanganese(II)]
;
_space_group_IT_number 2
_symmetry_cell_setting triclinic
_symmetry_space_group_name_Hall '-P 1'
_symmetry_space_group_name_H-M 'P -1'
_atom_sites_solution_hydrogens geom
_atom_sites_solution_primary direct
_atom_sites_solution_secondary difmap
_audit_creation_method SHELXL-97
_cell_angle_alpha 69.202(4)
_cell_angle_beta 86.318(4)
_cell_angle_gamma 69.910(5)
_cell_formula_units_Z 1
_cell_length_a 9.5594(5)
_cell_length_b 13.0091(6)
_cell_length_c 13.8484(6)
_cell_measurement_reflns_used 5358
_cell_measurement_temperature 293(2)
_cell_measurement_theta_max 29.3005
_cell_measurement_theta_min 3.3429
_cell_volume 1508.72(14)
_computing_cell_refinement 'CrysAlis Pro (Oxford Diffraction, 2009)'
_computing_data_collection 'CrysAlis Pro (Oxford Diffraction, 2009)'
_computing_data_reduction 'CrysAlis Pro (Oxford Diffraction, 2009)'
_computing_molecular_graphics 'OLEX2 (Dolomanov <i>et al.</i>,  2009)'
_computing_publication_material 'OLEX2 (Dolomanov <i>et al.</i>,  2009)'
_computing_structure_refinement 'SHELXL97 (Sheldrick, 2008)'
_computing_structure_solution 'SHELXS97 (Sheldrick, 2008)'
_diffrn_ambient_temperature 293(2)
_diffrn_detector_area_resol_mean 10.3592
_diffrn_measured_fraction_theta_full 0.997
_diffrn_measured_fraction_theta_max 0.997
_diffrn_measurement_device_type 'Oxford Diffraction Xcalibur (Atlas Gemini ultra)'
_diffrn_measurement_method '\w scans'
_diffrn_radiation_monochromator graphite
_diffrn_radiation_source 'fine-focus sealed tube'
_diffrn_radiation_type MoK\a
_diffrn_radiation_wavelength 0.71073
_diffrn_reflns_av_R_equivalents 0.0209
_diffrn_reflns_av_sigmaI/netI 0.0421
_diffrn_reflns_limit_h_max 11
_diffrn_reflns_limit_h_min -11
_diffrn_reflns_limit_k_max 15
_diffrn_reflns_limit_k_min -13
_diffrn_reflns_limit_l_max 16
_diffrn_reflns_limit_l_min -16
_diffrn_reflns_number 10180
_diffrn_reflns_theta_full 25.00
_diffrn_reflns_theta_max 25.00
_diffrn_reflns_theta_min 3.35
_exptl_absorpt_coefficient_mu 0.564
_exptl_absorpt_correction_T_max 0.88
_exptl_absorpt_correction_T_min 0.77
_exptl_absorpt_correction_type multi-scan
_exptl_absorpt_process_details '(CrysAlis RED; Oxford Diffraction, 2009)'
_exptl_crystal_colour yellow
_exptl_crystal_density_diffrn 1.369
_exptl_crystal_density_method 'not measured'
_exptl_crystal_description block
_exptl_crystal_F_000 650
_exptl_crystal_size_max 0.48
_exptl_crystal_size_mid 0.46
_exptl_crystal_size_min 0.23
_refine_diff_density_max 0.225
_refine_diff_density_min -0.192
_refine_ls_extinction_coef 0.0064(8)
_refine_ls_extinction_expression Fc^*^=kFc[1+0.001xFc^2^\l^3^/sin(2\q)]^-1/4^
_refine_ls_extinction_method 'SHELXL97 (Sheldrick, 2008)'
_refine_ls_goodness_of_fit_ref 0.959
_refine_ls_hydrogen_treatment constr
_refine_ls_matrix_type full
_refine_ls_number_parameters 383
_refine_ls_number_reflns 5303
_refine_ls_number_restraints 0
_refine_ls_restrained_S_all 0.959
_refine_ls_R_factor_all 0.0445
_refine_ls_R_factor_gt 0.0302
_refine_ls_shift/su_max 0.000
_refine_ls_shift/su_mean 0.000
_refine_ls_structure_factor_coef Fsqd
_refine_ls_weighting_details 'calc w=1/[\s^2^(Fo^2^)+(0.0355P)^2^+0.0000P] where P=(Fo^2^+2Fc^2^)/3'
_refine_ls_weighting_scheme calc
_refine_ls_wR_factor_gt 0.0666
_refine_ls_wR_factor_ref 0.0689
_reflns_number_gt 4041
_reflns_number_total 5303
_reflns_threshold_expression I>2sigma(I)
_cod_data_source_file ng2721.cif
_cod_data_source_block I
_cod_depositor_comments
;
The following automatic conversions were performed:
'_symmetry_cell_setting' value 'Triclinic' changed to 'triclinic'
according to '/home/saulius/struct/CIF-dictionaries/cif_core.dic'
dictionary named 'cif_core.dic' version 2.4.1 from 2010-06-29.

Automatic conversion script
Id: cif_fix_enum 1527 2010-12-29 10:47:43Z saulius 

The following automatic conversions were performed:

'_symmetry_cell_setting' value 'Triclinic' changed to 'triclinic'
according to /home/saulius/struct/CIF-dictionaries/cif_core.dic
dictionary named 'cif_core.dic' version 2.4.1 from 2010-06-29.

Automatic conversion script
Id: cif_fix_values 1715 2011-07-08 13:25:40Z adriana 
;
_cod_original_cell_volume 1508.74(13)
_cod_database_code 2225329
_cod_database_fobs_code 2225329

loop_
_symmetry_equiv_pos_as_xyz
'x, y, z'
'-x, -y, -z'

loop_
_atom_site_type_symbol
_atom_site_label
_atom_site_fract_x
_atom_site_fract_y
_atom_site_fract_z
_atom_site_U_iso_or_equiv
_atom_site_adp_type
_atom_site_calc_flag
_atom_site_refinement_flags
_atom_site_occupancy
_atom_site_disorder_assembly
_atom_site_disorder_group
Mn Mn1 1.0000 1.0000 0.5000 0.02534(11) Uani d S 1 . .
Mn Mn2 0.5000 0.5000 0.0000 0.02969(12) Uani d S 1 . .
Cl Cl 0.34313(5) 0.44105(5) 0.14744(4) 0.04018(14) Uani d . 1 . .
O O1 0.75819(12) 1.08965(11) 0.46913(9) 0.0362(3) Uani d . 1 . .
O O2 0.64269(15) 1.08883(14) 0.33545(10) 0.0522(4) Uani d . 1 . .
N N1 1.00849(15) 0.85804(12) 0.42979(11) 0.0288(3) Uani d . 1 . .
N N2 0.69038(16) 0.45962(13) 0.12058(11) 0.0312(4) Uani d . 1 . .
N N3 1.05314(16) 1.09985(13) 0.33750(11) 0.0299(3) Uani d . 1 . .
N N4 1.40150(16) 0.69381(14) -0.00685(12) 0.0352(4) Uani d . 1 . .
C C1 1.1512(2) 0.71106(18) 0.36191(16) 0.0417(5) Uani d . 1 . .
H H1 1.2449 0.6678 0.3479 0.050 Uiso calc R 1 . .
C C2 1.1387(2) 0.79193(18) 0.40728(15) 0.0396(5) Uani d . 1 . .
H H2 1.2256 0.8012 0.4232 0.047 Uiso calc R 1 . .
C C3 0.8877(2) 0.84106(17) 0.40593(15) 0.0383(5) Uani d . 1 . .
H H3 0.7952 0.8851 0.4207 0.046 Uiso calc R 1 . .
C C4 0.8926(2) 0.76112(18) 0.36018(16) 0.0412(5) Uani d . 1 . .
H H4 0.8043 0.7531 0.3450 0.049 Uiso calc R 1 . .
C C5 1.0260(2) 0.69363(16) 0.33697(14) 0.0313(4) Uani d . 1 . .
C C6 1.0345(2) 0.60283(17) 0.29095(15) 0.0380(5) Uani d . 1 . .
H H6B 1.1264 0.5864 0.2560 0.046 Uiso calc R 1 . .
H H6A 0.9517 0.6335 0.2398 0.046 Uiso calc R 1 . .
C C7 1.0295(2) 0.49008(16) 0.37315(14) 0.0334(4) Uani d . 1 . .
H H7A 0.9340 0.5064 0.4039 0.040 Uiso calc R 1 . .
H H7B 1.1066 0.4643 0.4273 0.040 Uiso calc R 1 . .
C C8 1.0510(2) 0.38992(16) 0.33360(14) 0.0324(4) Uani d . 1 . .
H H8B 1.1438 0.3762 0.2993 0.039 Uiso calc R 1 . .
H H8A 1.0597 0.3191 0.3923 0.039 Uiso calc R 1 . .
C C9 0.92566(19) 0.41373(15) 0.25951(13) 0.0282(4) Uani d . 1 . .
C C10 0.9306(2) 0.46458(17) 0.15395(14) 0.0349(5) Uani d . 1 . .
H H10 1.0132 0.4847 0.1270 0.042 Uiso calc R 1 . .
C C11 0.8136(2) 0.48548(17) 0.08854(14) 0.0357(5) Uani d . 1 . .
H H11 0.8204 0.5197 0.0178 0.043 Uiso calc R 1 . .
C C12 0.6865(2) 0.40978(17) 0.22292(15) 0.0379(5) Uani d . 1 . .
H H12 0.6029 0.3901 0.2480 0.045 Uiso calc R 1 . .
C C13 0.7992(2) 0.38592(17) 0.29348(14) 0.0368(5) Uani d . 1 . .
H H13 0.7904 0.3511 0.3639 0.044 Uiso calc R 1 . .
C C14 1.0025(2) 1.17152(17) 0.15429(14) 0.0367(5) Uani d . 1 . .
H H14 0.9354 1.1924 0.0991 0.044 Uiso calc R 1 . .
C C15 0.9625(2) 1.13025(16) 0.25450(14) 0.0339(4) Uani d . 1 . .
H H15 0.8686 1.1232 0.2649 0.041 Uiso calc R 1 . .
C C16 1.1850(2) 1.11445(17) 0.31863(15) 0.0354(5) Uani d . 1 . .
H H16 1.2483 1.0968 0.3749 0.043 Uiso calc R 1 . .
C C17 1.2331(2) 1.15408(17) 0.22097(15) 0.0391(5) Uani d . 1 . .
H H17 1.3266 1.1620 0.2126 0.047 Uiso calc R 1 . .
C C18 1.1416(2) 1.18203(16) 0.13546(15) 0.0352(5) Uani d . 1 . .
C C19 1.1965(3) 1.21582(18) 0.02808(16) 0.0487(6) Uani d . 1 . .
H H19B 1.2622 1.2595 0.0242 0.058 Uiso calc R 1 . .
H H19A 1.1122 1.2661 -0.0217 0.058 Uiso calc R 1 . .
C C20 1.2812(2) 1.10655(19) 0.00013(17) 0.0507(6) Uani d . 1 . .
H H20B 1.3367 1.1287 -0.0602 0.061 Uiso calc R 1 . .
H H20A 1.3523 1.0496 0.0570 0.061 Uiso calc R 1 . .
C C21 1.1775(3) 1.0502(2) -0.02233(18) 0.0550(6) Uani d . 1 . .
H H21A 1.1016 1.0501 0.0277 0.066 Uiso calc R 1 . .
H H21B 1.1275 1.0973 -0.0905 0.066 Uiso calc R 1 . .
C C22 1.2571(2) 0.92665(19) -0.01826(16) 0.0416(5) Uani d . 1 . .
C C23 1.3214(2) 0.89998(18) -0.10331(15) 0.0417(5) Uani d . 1 . .
H H23 1.3170 0.9596 -0.1662 0.050 Uiso calc R 1 . .
C C24 1.3917(2) 0.78443(18) -0.09375(15) 0.0365(5) Uani d . 1 . .
H H24 1.4348 0.7688 -0.1514 0.044 Uiso calc R 1 . .
C C25 1.3406(2) 0.71987(19) 0.07506(15) 0.0462(5) Uani d . 1 . .
H H25 1.3463 0.6586 0.1370 0.055 Uiso calc R 1 . .
C C26 1.2703(2) 0.8323(2) 0.07211(17) 0.0516(6) Uani d . 1 . .
H H26 1.2310 0.8454 0.1316 0.062 Uiso calc R 1 . .
C C27 0.64387(19) 1.11445(16) 0.41277(14) 0.0309(4) Uani d . 1 . .
C C28 0.4906(2) 1.1779(2) 0.44208(17) 0.0562(6) Uani d . 1 . .
H H28B 0.4395 1.2429 0.3804 0.067 Uiso calc R 1 . .
H H28A 0.4351 1.1245 0.4604 0.067 Uiso calc R 1 . .
C C29 0.47920(19) 1.22539(19) 0.52763(16) 0.0391(5) Uani d . 1 . .
C C30 0.5024(2) 1.1515(2) 0.62991(18) 0.0489(6) Uani d . 1 . .
H H30 0.5273 1.0713 0.6462 0.059 Uiso calc R 1 . .
C C31 0.4885(2) 1.1967(3) 0.70858(19) 0.0643(7) Uani d . 1 . .
H H31 0.5078 1.1462 0.7772 0.077 Uiso calc R 1 . .
C C32 0.4469(3) 1.3141(3) 0.6860(3) 0.0713(9) Uani d . 1 . .
H H32 0.4356 1.3440 0.7390 0.086 Uiso calc R 1 . .
C C33 0.4220(3) 1.3873(3) 0.5859(3) 0.0703(8) Uani d . 1 . .
H H33 0.3929 1.4677 0.5704 0.084 Uiso calc R 1 . .
C C34 0.4393(2) 1.3440(2) 0.50720(19) 0.0544(6) Uani d . 1 . .
H H34 0.4239 1.3955 0.4389 0.065 Uiso calc R 1 . .

loop_
_atom_site_aniso_label
_atom_site_aniso_U_11
_atom_site_aniso_U_22
_atom_site_aniso_U_33
_atom_site_aniso_U_12
_atom_site_aniso_U_13
_atom_site_aniso_U_23
Mn1 0.0254(2) 0.0287(2) 0.0267(2) -0.00973(17) 0.00331(16) -0.01524(19)
Mn2 0.0266(2) 0.0352(2) 0.0289(2) -0.01084(18) 0.00248(17) -0.0132(2)
Cl 0.0320(3) 0.0543(3) 0.0350(3) -0.0170(2) 0.0077(2) -0.0155(3)
O1 0.0243(6) 0.0468(9) 0.0401(8) -0.0071(6) -0.0008(6) -0.0228(7)
O2 0.0481(8) 0.0678(11) 0.0427(9) -0.0074(8) -0.0051(7) -0.0328(9)
N1 0.0308(8) 0.0281(9) 0.0316(9) -0.0120(7) 0.0024(7) -0.0137(8)
N2 0.0319(8) 0.0328(9) 0.0306(9) -0.0118(7) 0.0016(7) -0.0126(8)
N3 0.0316(8) 0.0299(9) 0.0323(9) -0.0111(7) 0.0041(7) -0.0157(8)
N4 0.0369(9) 0.0394(10) 0.0313(9) -0.0116(8) 0.0017(7) -0.0162(9)
C1 0.0298(10) 0.0485(13) 0.0595(14) -0.0130(10) 0.0121(10) -0.0356(12)
C2 0.0279(10) 0.0485(13) 0.0573(13) -0.0175(10) 0.0071(9) -0.0326(12)
C3 0.0276(10) 0.0374(12) 0.0560(13) -0.0078(9) 0.0054(9) -0.0272(11)
C4 0.0290(10) 0.0444(13) 0.0621(14) -0.0134(9) -0.0010(9) -0.0313(12)
C5 0.0374(10) 0.0305(11) 0.0317(10) -0.0139(9) 0.0035(8) -0.0156(9)
C6 0.0477(12) 0.0397(12) 0.0384(12) -0.0200(10) 0.0090(9) -0.0237(11)
C7 0.0343(10) 0.0407(12) 0.0330(11) -0.0143(9) 0.0011(8) -0.0205(10)
C8 0.0366(10) 0.0281(11) 0.0325(10) -0.0093(9) -0.0032(8) -0.0119(9)
C9 0.0333(10) 0.0217(10) 0.0327(11) -0.0074(8) -0.0003(8) -0.0146(9)
C10 0.0369(11) 0.0421(12) 0.0340(11) -0.0220(10) 0.0049(9) -0.0153(10)
C11 0.0419(11) 0.0412(12) 0.0268(10) -0.0196(10) 0.0027(9) -0.0101(10)
C12 0.0340(11) 0.0458(13) 0.0376(12) -0.0199(10) 0.0063(9) -0.0138(11)
C13 0.0422(11) 0.0447(13) 0.0263(10) -0.0192(10) 0.0035(9) -0.0118(10)
C14 0.0438(12) 0.0343(11) 0.0313(11) -0.0092(9) 0.0007(9) -0.0144(10)
C15 0.0292(10) 0.0374(12) 0.0375(12) -0.0110(9) 0.0036(9) -0.0168(10)
C16 0.0346(10) 0.0369(12) 0.0409(12) -0.0142(9) 0.0028(9) -0.0191(10)
C17 0.0376(11) 0.0361(12) 0.0499(13) -0.0185(10) 0.0108(10) -0.0182(11)
C18 0.0480(12) 0.0213(10) 0.0385(11) -0.0126(9) 0.0128(10) -0.0141(10)
C19 0.0703(15) 0.0333(12) 0.0449(13) -0.0235(11) 0.0222(11) -0.0144(11)
C20 0.0639(14) 0.0472(14) 0.0469(13) -0.0228(12) 0.0251(11) -0.0234(12)
C21 0.0581(14) 0.0504(15) 0.0564(15) -0.0063(12) 0.0010(11) -0.0305(13)
C22 0.0422(11) 0.0436(13) 0.0434(13) -0.0093(10) 0.0005(10) -0.0253(12)
C23 0.0496(12) 0.0405(13) 0.0356(11) -0.0136(10) 0.0021(9) -0.0160(11)
C24 0.0412(11) 0.0404(12) 0.0309(11) -0.0135(10) 0.0042(9) -0.0170(11)
C25 0.0618(14) 0.0475(14) 0.0290(11) -0.0181(11) 0.0048(10) -0.0142(11)
C26 0.0678(15) 0.0540(15) 0.0366(13) -0.0148(12) 0.0114(11) -0.0276(13)
C27 0.0320(10) 0.0283(11) 0.0331(11) -0.0114(8) 0.0018(9) -0.0107(9)
C28 0.0266(11) 0.0852(18) 0.0659(15) -0.0084(11) 0.0010(10) -0.0474(15)
C29 0.0187(9) 0.0516(14) 0.0517(14) -0.0080(9) 0.0041(9) -0.0280(12)
C30 0.0305(11) 0.0498(14) 0.0603(15) -0.0047(10) 0.0035(10) -0.0213(13)
C31 0.0351(12) 0.100(2) 0.0500(14) -0.0094(14) 0.0028(11) -0.0306(16)
C32 0.0425(14) 0.112(3) 0.094(2) -0.0270(16) 0.0149(14) -0.078(2)
C33 0.0529(15) 0.0646(19) 0.119(3) -0.0260(14) 0.0207(16) -0.059(2)
C34 0.0408(12) 0.0527(15) 0.0654(16) -0.0159(11) 0.0111(11) -0.0176(14)

loop_
_atom_type_symbol
_atom_type_description
_atom_type_scat_dispersion_real
_atom_type_scat_dispersion_imag
_atom_type_scat_source
C C 0.0033 0.0016 'International Tables Vol C Tables 4.2.6.8 and 6.1.1.4'
H H 0.0000 0.0000 'International Tables Vol C Tables 4.2.6.8 and 6.1.1.4'
Cl Cl 0.1484 0.1585 'International Tables Vol C Tables 4.2.6.8 and 6.1.1.4'
Mn Mn 0.3368 0.7283 'International Tables Vol C Tables 4.2.6.8 and 6.1.1.4'
O O 0.0106 0.0060 'International Tables Vol C Tables 4.2.6.8 and 6.1.1.4'
N N 0.0061 0.0033 'International Tables Vol C Tables 4.2.6.8 and 6.1.1.4'

loop_
_geom_angle_atom_site_label_1
_geom_angle_atom_site_label_2
_geom_angle_atom_site_label_3
_geom_angle_site_symmetry_1
_geom_angle_site_symmetry_3
_geom_angle
_geom_angle_publ_flag
O1 Mn1 O1 . 2_776 180.00(8) ?
O1 Mn1 N3 . 2_776 86.18(5) ?
O1 Mn1 N3 2_776 2_776 93.82(5) ?
O1 Mn1 N3 . . 93.82(5) ?
O1 Mn1 N3 2_776 . 86.18(5) ?
N3 Mn1 N3 2_776 . 180.00(7) ?
O1 Mn1 N1 . . 94.53(4) ?
O1 Mn1 N1 2_776 . 85.47(4) ?
N3 Mn1 N1 2_776 . 95.63(5) ?
N3 Mn1 N1 . . 84.37(5) ?
O1 Mn1 N1 . 2_776 85.47(4) ?
O1 Mn1 N1 2_776 2_776 94.53(4) ?
N3 Mn1 N1 2_776 2_776 84.37(5) ?
N3 Mn1 N1 . 2_776 95.63(5) ?
N1 Mn1 N1 . 2_776 179.999(2) ?
N4 Mn2 N4 2_765 1_455 180.0 ?
N4 Mn2 N2 2_765 . 89.48(5) ?
N4 Mn2 N2 1_455 . 90.52(5) ?
N4 Mn2 N2 2_765 2_665 90.52(5) ?
N4 Mn2 N2 1_455 2_665 89.48(5) ?
N2 Mn2 N2 . 2_665 180.0 ?
N4 Mn2 Cl 2_765 2_665 90.26(4) ?
N4 Mn2 Cl 1_455 2_665 89.74(4) ?
N2 Mn2 Cl . 2_665 91.14(4) ?
N2 Mn2 Cl 2_665 2_665 88.86(4) ?
N4 Mn2 Cl 2_765 . 89.74(4) ?
N4 Mn2 Cl 1_455 . 90.26(4) ?
N2 Mn2 Cl . . 88.86(4) ?
N2 Mn2 Cl 2_665 . 91.14(4) ?
Cl Mn2 Cl 2_665 . 180.0 ?
C27 O1 Mn1 . . 146.73(11) ?
C3 N1 C2 . . 115.84(14) ?
C3 N1 Mn1 . . 123.51(11) ?
C2 N1 Mn1 . . 120.59(10) ?
C12 N2 C11 . . 115.74(15) ?
C12 N2 Mn2 . . 124.04(11) ?
C11 N2 Mn2 . . 120.22(12) ?
C16 N3 C15 . . 116.38(15) ?
C16 N3 Mn1 . . 121.77(12) ?
C15 N3 Mn1 . . 121.06(11) ?
C24 N4 C25 . . 116.24(17) ?
C24 N4 Mn2 . 1_655 122.37(11) ?
C25 N4 Mn2 . 1_655 121.18(14) ?
C2 C1 C5 . . 120.49(17) ?
C2 C1 H1 . . 119.8 ?
C5 C1 H1 . . 119.8 ?
N1 C2 C1 . . 123.68(16) ?
N1 C2 H2 . . 118.2 ?
C1 C2 H2 . . 118.2 ?
N1 C3 C4 . . 123.36(16) ?
N1 C3 H3 . . 118.3 ?
C4 C3 H3 . . 118.3 ?
C5 C4 C3 . . 120.74(16) ?
C5 C4 H4 . . 119.6 ?
C3 C4 H4 . . 119.6 ?
C4 C5 C1 . . 115.90(15) ?
C4 C5 C6 . . 121.64(15) ?
C1 C5 C6 . . 122.42(16) ?
C5 C6 C7 . . 111.65(14) ?
C5 C6 H6B . . 109.3 ?
C7 C6 H6B . . 109.3 ?
C5 C6 H6A . . 109.3 ?
C7 C6 H6A . . 109.3 ?
H6B C6 H6A . . 108.0 ?
C6 C7 C8 . . 114.66(14) ?
C6 C7 H7A . . 108.6 ?
C8 C7 H7A . . 108.6 ?
C6 C7 H7B . . 108.6 ?
C8 C7 H7B . . 108.6 ?
H7A C7 H7B . . 107.6 ?
C9 C8 C7 . . 113.34(15) ?
C9 C8 H8B . . 108.9 ?
C7 C8 H8B . . 108.9 ?
C9 C8 H8A . . 108.9 ?
C7 C8 H8A . . 108.9 ?
H8B C8 H8A . . 107.7 ?
C10 C9 C13 . . 116.48(16) ?
C10 C9 C8 . . 121.62(15) ?
C13 C9 C8 . . 121.89(16) ?
C11 C10 C9 . . 120.01(16) ?
C11 C10 H10 . . 120.0 ?
C9 C10 H10 . . 120.0 ?
N2 C11 C10 . . 124.01(17) ?
N2 C11 H11 . . 118.0 ?
C10 C11 H11 . . 118.0 ?
N2 C12 C13 . . 123.72(16) ?
N2 C12 H12 . . 118.1 ?
C13 C12 H12 . . 118.1 ?
C12 C13 C9 . . 120.04(17) ?
C12 C13 H13 . . 120.0 ?
C9 C13 H13 . . 120.0 ?
C15 C14 C18 . . 120.39(17) ?
C15 C14 H14 . . 119.8 ?
C18 C14 H14 . . 119.8 ?
N3 C15 C14 . . 122.83(16) ?
N3 C15 H15 . . 118.6 ?
C14 C15 H15 . . 118.6 ?
N3 C16 C17 . . 124.04(17) ?
N3 C16 H16 . . 118.0 ?
C17 C16 H16 . . 118.0 ?
C16 C17 C18 . . 119.62(16) ?
C16 C17 H17 . . 120.2 ?
C18 C17 H17 . . 120.2 ?
C17 C18 C14 . . 116.66(17) ?
C17 C18 C19 . . 120.68(17) ?
C14 C18 C19 . . 122.58(18) ?
C18 C19 C20 . . 111.16(17) ?
C18 C19 H19B . . 109.4 ?
C20 C19 H19B . . 109.4 ?
C18 C19 H19A . . 109.4 ?
C20 C19 H19A . . 109.4 ?
H19B C19 H19A . . 108.0 ?
C21 C20 C19 . . 112.69(18) ?
C21 C20 H20B . . 109.1 ?
C19 C20 H20B . . 109.1 ?
C21 C20 H20A . . 109.1 ?
C19 C20 H20A . . 109.1 ?
H20B C20 H20A . . 107.8 ?
C22 C21 C20 . . 113.31(18) ?
C22 C21 H21A . . 108.9 ?
C20 C21 H21A . . 108.9 ?
C22 C21 H21B . . 108.9 ?
C20 C21 H21B . . 108.9 ?
H21A C21 H21B . . 107.7 ?
C26 C22 C23 . . 116.10(19) ?
C26 C22 C21 . . 120.97(17) ?
C23 C22 C21 . . 122.9(2) ?
C24 C23 C22 . . 119.6(2) ?
C24 C23 H23 . . 120.2 ?
C22 C23 H23 . . 120.2 ?
N4 C24 C23 . . 124.00(17) ?
N4 C24 H24 . . 118.0 ?
C23 C24 H24 . . 118.0 ?
N4 C25 C26 . . 123.3(2) ?
N4 C25 H25 . . 118.4 ?
C26 C25 H25 . . 118.4 ?
C25 C26 C22 . . 120.80(18) ?
C25 C26 H26 . . 119.6 ?
C22 C26 H26 . . 119.6 ?
O2 C27 O1 . . 125.80(17) ?
O2 C27 C28 . . 114.92(16) ?
O1 C27 C28 . . 119.24(15) ?
C29 C28 C27 . . 119.64(15) ?
C29 C28 H28B . . 107.4 ?
C27 C28 H28B . . 107.4 ?
C29 C28 H28A . . 107.4 ?
C27 C28 H28A . . 107.4 ?
H28B C28 H28A . . 106.9 ?
C30 C29 C34 . . 117.88(19) ?
C30 C29 C28 . . 120.6(2) ?
C34 C29 C28 . . 121.4(2) ?
C29 C30 C31 . . 120.1(2) ?
C29 C30 H30 . . 119.9 ?
C31 C30 H30 . . 119.9 ?
C32 C31 C30 . . 120.6(3) ?
C32 C31 H31 . . 119.7 ?
C30 C31 H31 . . 119.7 ?
C33 C32 C31 . . 119.6(2) ?
C33 C32 H32 . . 120.2 ?
C31 C32 H32 . . 120.2 ?
C32 C33 C34 . . 120.6(2) ?
C32 C33 H33 . . 119.7 ?
C34 C33 H33 . . 119.7 ?
C33 C34 C29 . . 121.1(2) ?
C33 C34 H34 . . 119.4 ?
C29 C34 H34 . . 119.4 ?

loop_
_geom_bond_atom_site_label_1
_geom_bond_atom_site_label_2
_geom_bond_site_symmetry_2
_geom_bond_distance
_geom_bond_publ_flag
Mn1 O1 . 2.1925(11) ?
Mn1 O1 2_776 2.1925(11) ?
Mn1 N3 2_776 2.2891(15) ?
Mn1 N3 . 2.2891(15) ?
Mn1 N1 . 2.3504(12) ?
Mn1 N1 2_776 2.3505(12) ?
Mn2 N4 2_765 2.3374(15) ?
Mn2 N4 1_455 2.3374(15) ?
Mn2 N2 . 2.3425(14) ?
Mn2 N2 2_665 2.3425(14) ?
Mn2 Cl 2_665 2.5081(5) ?
Mn2 Cl . 2.5081(5) ?
O1 C27 . 1.263(2) ?
O2 C27 . 1.2309(19) ?
N1 C3 . 1.330(2) ?
N1 C2 . 1.338(2) ?
N2 C12 . 1.337(2) ?
N2 C11 . 1.340(2) ?
N3 C16 . 1.334(2) ?
N3 C15 . 1.341(2) ?
N4 C24 . 1.333(2) ?
N4 C25 . 1.339(2) ?
N4 Mn2 1_655 2.3374(15) ?
C1 C2 . 1.374(2) ?
C1 C5 . 1.378(2) ?
C1 H1 . 0.9300 ?
C2 H2 . 0.9300 ?
C3 C4 . 1.384(2) ?
C3 H3 . 0.9300 ?
C4 C5 . 1.371(2) ?
C4 H4 . 0.9300 ?
C5 C6 . 1.507(2) ?
C6 C7 . 1.518(3) ?
C6 H6B . 0.9700 ?
C6 H6A . 0.9700 ?
C7 C8 . 1.532(2) ?
C7 H7A . 0.9700 ?
C7 H7B . 0.9700 ?
C8 C9 . 1.504(2) ?
C8 H8B . 0.9700 ?
C8 H8A . 0.9700 ?
C9 C10 . 1.379(2) ?
C9 C13 . 1.385(2) ?
C10 C11 . 1.376(2) ?
C10 H10 . 0.9300 ?
C11 H11 . 0.9300 ?
C12 C13 . 1.380(2) ?
C12 H12 . 0.9300 ?
C13 H13 . 0.9300 ?
C14 C15 . 1.380(3) ?
C14 C18 . 1.382(3) ?
C14 H14 . 0.9300 ?
C15 H15 . 0.9300 ?
C16 C17 . 1.376(3) ?
C16 H16 . 0.9300 ?
C17 C18 . 1.381(3) ?
C17 H17 . 0.9300 ?
C18 C19 . 1.508(3) ?
C19 C20 . 1.545(3) ?
C19 H19B . 0.9700 ?
C19 H19A . 0.9700 ?
C20 C21 . 1.522(3) ?
C20 H20B . 0.9700 ?
C20 H20A . 0.9700 ?
C21 C22 . 1.506(3) ?
C21 H21A . 0.9700 ?
C21 H21B . 0.9700 ?
C22 C26 . 1.382(3) ?
C22 C23 . 1.391(2) ?
C23 C24 . 1.380(3) ?
C23 H23 . 0.9300 ?
C24 H24 . 0.9300 ?
C25 C26 . 1.371(3) ?
C25 H25 . 0.9300 ?
C26 H26 . 0.9300 ?
C27 C28 . 1.524(3) ?
C28 C29 . 1.501(2) ?
C28 H28B . 0.9700 ?
C28 H28A . 0.9700 ?
C29 C30 . 1.381(3) ?
C29 C34 . 1.381(3) ?
C30 C31 . 1.391(3) ?
C30 H30 . 0.9300 ?
C31 C32 . 1.360(4) ?
C31 H31 . 0.9300 ?
C32 C33 . 1.354(4) ?
C32 H32 . 0.9300 ?
C33 C34 . 1.372(3) ?
C33 H33 . 0.9300 ?
C34 H34 . 0.9300 ?
